data_7218618
loop_
_publ_author_name
'Thottiparambil, Abhineeshbabu'
'Anil Kumar, P. R.'
'Chakkumkumarath, Lakshmi'

_publ_section_title
;
 Styrylcyanine-based ratiometric and tunable fluorescent pH sensors
;
_journal_issue 99
_journal_name_full 'RSC Adv.'
_journal_page_first 56063
_journal_paper_doi 10.1039/C4RA10959G
_journal_volume 4
_journal_year 2014
_chemical_formula_moiety 'C19 H19 N O2'
_chemical_formula_sum 'C19 H19 N O2'
_chemical_formula_weight 293.35
_chemical_name_systematic
; 
 ? 
;
_space_group_IT_number 14
_symmetry_cell_setting monoclinic
_symmetry_space_group_name_Hall '-P 2yn'
_symmetry_space_group_name_H-M 'P 1 21/n 1'
_atom_sites_solution_hydrogens geom
_atom_sites_solution_primary direct
_atom_sites_solution_secondary difmap
_audit_creation_method SHELXL-97
_cell_angle_alpha 90.00
_cell_angle_beta 114.655(9)
_cell_angle_gamma 90.00
_cell_formula_units_Z 4
_cell_length_a 15.852(5)
_cell_length_b 6.0728(13)
_cell_length_c 17.750(5)
_cell_measurement_reflns_used 2884
_cell_measurement_temperature 296(2)
_cell_measurement_theta_max 48.268
_cell_measurement_theta_min 5.050
_cell_volume 1552.9(7)
_computing_cell_refinement 'APEX2/SAINT (Bruker, 2004)'
_computing_data_collection 'APEX2 (Bruker, 2004)'
_computing_data_reduction 'SAINT/XPREP (Bruker, 2004)'
_computing_molecular_graphics 'ORTEP3 (Farrugia, 1997) and Mercury (Bruno et al., 2002)'
_computing_publication_material 'SHELXL-97 (Sheldrick, 1997)'
_computing_structure_refinement 'SHELXL-97 (Sheldrick, 1997)'
_computing_structure_solution 'SIR92 (Altornare et al., 1993)'
_diffrn_ambient_temperature 296(2)
_diffrn_measured_fraction_theta_full 0.990
_diffrn_measured_fraction_theta_max 0.990
_diffrn_measurement_device_type 'Bruker axs kappa apex2 CCD Diffractometer'
_diffrn_measurement_method '\w and \f scan'
_diffrn_radiation_monochromator graphite
_diffrn_radiation_source 'fine-focus sealed tube'
_diffrn_radiation_type MoK\a
_diffrn_radiation_wavelength 0.71073
_diffrn_reflns_av_R_equivalents 0.0324
_diffrn_reflns_av_sigmaI/netI 0.0401
_diffrn_reflns_limit_h_max 20
_diffrn_reflns_limit_h_min -20
_diffrn_reflns_limit_k_max 5
_diffrn_reflns_limit_k_min -8
_diffrn_reflns_limit_l_max 23
_diffrn_reflns_limit_l_min -23
_diffrn_reflns_number 11739
_diffrn_reflns_theta_full 28.09
_diffrn_reflns_theta_max 28.09
_diffrn_reflns_theta_min 1.45
_exptl_absorpt_coefficient_mu 0.081
_exptl_absorpt_correction_T_max 0.9800
_exptl_absorpt_correction_T_min 0.9683
_exptl_absorpt_correction_type multi-scan
_exptl_absorpt_process_details 'SADABS (Bruker, 1999)'
_exptl_crystal_colour yellow
_exptl_crystal_density_diffrn 1.255
_exptl_crystal_density_method 'not measured'
_exptl_crystal_description block
_exptl_crystal_F_000 624
_exptl_crystal_size_max 0.40
_exptl_crystal_size_mid 0.30
_exptl_crystal_size_min 0.25
_refine_diff_density_max 0.184
_refine_diff_density_min -0.249
_refine_diff_density_rms 0.072
_refine_ls_extinction_method none
_refine_ls_goodness_of_fit_ref 1.076
_refine_ls_hydrogen_treatment constr
_refine_ls_matrix_type full
_refine_ls_number_parameters 203
_refine_ls_number_reflns 3736
_refine_ls_number_restraints 0
_refine_ls_restrained_S_all 1.076
_refine_ls_R_factor_all 0.0862
_refine_ls_R_factor_gt 0.0529
_refine_ls_shift/su_max 0.001
_refine_ls_shift/su_mean 0.000
_refine_ls_structure_factor_coef Fsqd
_refine_ls_weighting_details 'calc w=1/[\s^2^(Fo^2^)+(0.0945P)^2^+0.0588P] where P=(Fo^2^+2Fc^2^)/3'
_refine_ls_weighting_scheme calc
_refine_ls_wR_factor_gt 0.1432
_refine_ls_wR_factor_ref 0.1731
_reflns_number_gt 2456
_reflns_number_total 3736
_reflns_threshold_expression >2sigma(I)
_cod_data_source_file c4ra10959g2.cif
_cod_data_source_block shelxl
_cod_original_cell_volume 1553.0(7)
_cod_original_sg_symbol_H-M P21/n
_cod_database_code 7218618

loop_
_symmetry_equiv_pos_as_xyz
'x, y, z'
'-x+1/2, y+1/2, -z+1/2'
'-x, -y, -z'
'x-1/2, -y-1/2, z-1/2'

loop_
_atom_site_label
_atom_site_type_symbol
_atom_site_fract_x
_atom_site_fract_y
_atom_site_fract_z
_atom_site_U_iso_or_equiv
_atom_site_adp_type
_atom_site_occupancy
_atom_site_symmetry_multiplicity
_atom_site_calc_flag
_atom_site_refinement_flags
O1 O 0.60720(12) 0.5698(3) 1.00759(11) 0.0766(6) Uani 1 1 d .
O2 O 0.88158(10) 0.0049(2) 1.00926(9) 0.0508(4) Uani 1 1 d .
H2 H 0.8906 -0.0894 1.0449 0.076 Uiso 1 1 calc R
N1 N 1.05262(10) 0.3268(2) 0.87080(9) 0.0348(4) Uani 1 1 d .
C1 C 0.56611(17) 0.7286(4) 0.94589(15) 0.0634(6) Uani 1 1 d .
H1A H 0.6118 0.8360 0.9487 0.095 Uiso 1 1 calc R
H1B H 0.5166 0.7997 0.9542 0.095 Uiso 1 1 calc R
H1C H 0.5418 0.6590 0.8925 0.095 Uiso 1 1 calc R
C2 C 0.67628(13) 0.4383(3) 1.00453(12) 0.0450(5) Uani 1 1 d .
C3 C 0.72722(12) 0.4818(3) 0.95978(11) 0.0376(4) Uani 1 1 d .
H3 H 0.7141 0.6082 0.9273 0.045 Uiso 1 1 calc R
C4 C 0.79873(12) 0.3412(3) 0.96140(10) 0.0317(4) Uani 1 1 d .
C5 C 0.84872(12) 0.4056(3) 0.91210(11) 0.0354(4) Uani 1 1 d .
H5 H 0.8213 0.5183 0.8742 0.042 Uiso 1 1 calc R
C6 C 0.92817(12) 0.3271(3) 0.91312(10) 0.0325(4) Uani 1 1 d .
H6 H 0.9576 0.2142 0.9503 0.039 Uiso 1 1 calc R
C7 C 0.97184(12) 0.4047(2) 0.86070(10) 0.0304(4) Uani 1 1 d .
C8 C 1.07714(12) 0.4270(2) 0.81011(10) 0.0338(4) Uani 1 1 d .
C9 C 1.15786(14) 0.3987(3) 0.79876(13) 0.0467(5) Uani 1 1 d .
H9 H 1.2044 0.3040 0.8326 0.056 Uiso 1 1 calc R
C10 C 1.16737(16) 0.5154(3) 0.73551(13) 0.0531(5) Uani 1 1 d .
H10 H 1.2211 0.4990 0.7270 0.064 Uiso 1 1 calc R
C11 C 0.69635(15) 0.2508(3) 1.05358(13) 0.0551(6) Uani 1 1 d .
H11 H 0.6633 0.2205 1.0851 0.066 Uiso 1 1 calc R
C12 C 0.76518(15) 0.1098(3) 1.05559(13) 0.0524(5) Uani 1 1 d .
H12 H 0.7778 -0.0155 1.0886 0.063 Uiso 1 1 calc R
C13 C 0.81635(12) 0.1490(3) 1.00988(10) 0.0358(4) Uani 1 1 d .
C14 C 1.00763(13) 0.5685(3) 0.75963(10) 0.0368(4) Uani 1 1 d .
C15 C 1.01800(15) 0.6827(3) 0.69635(12) 0.0526(5) Uani 1 1 d .
H15 H 0.9715 0.7763 0.6619 0.063 Uiso 1 1 calc R
C16 C 1.09860(17) 0.6550(3) 0.68524(13) 0.0567(6) Uani 1 1 d .
H16 H 1.1064 0.7318 0.6433 0.068 Uiso 1 1 calc R
C17 C 0.93078(12) 0.5682(3) 0.78854(10) 0.0343(4) Uani 1 1 d .
C18 C 0.84039(14) 0.4784(4) 0.72078(12) 0.0544(5) Uani 1 1 d .
H18A H 0.8235 0.5655 0.6715 0.082 Uiso 1 1 calc R
H18B H 0.7918 0.4855 0.7396 0.082 Uiso 1 1 calc R
H18C H 0.8494 0.3283 0.7089 0.082 Uiso 1 1 calc R
C19 C 0.91800(16) 0.8019(3) 0.81611(14) 0.0543(6) Uani 1 1 d .
H19A H 0.9754 0.8511 0.8593 0.081 Uiso 1 1 calc R
H19B H 0.8706 0.7996 0.8365 0.081 Uiso 1 1 calc R
H19C H 0.9000 0.9005 0.7697 0.081 Uiso 1 1 calc R

loop_
_atom_site_aniso_label
_atom_site_aniso_U_11
_atom_site_aniso_U_22
_atom_site_aniso_U_33
_atom_site_aniso_U_23
_atom_site_aniso_U_13
_atom_site_aniso_U_12
O1 0.0768(12) 0.0921(11) 0.0900(12) 0.0330(9) 0.0634(11) 0.0460(10)
O2 0.0515(9) 0.0497(8) 0.0633(9) 0.0252(6) 0.0360(8) 0.0207(6)
N1 0.0357(9) 0.0355(7) 0.0384(8) 0.0056(6) 0.0207(7) 0.0038(6)
C1 0.0544(14) 0.0603(13) 0.0792(16) 0.0040(12) 0.0316(12) 0.0231(11)
C2 0.0397(11) 0.0539(11) 0.0486(11) 0.0045(8) 0.0256(9) 0.0116(9)
C3 0.0362(10) 0.0396(9) 0.0400(10) 0.0062(7) 0.0189(8) 0.0082(8)
C4 0.0294(9) 0.0351(8) 0.0306(8) -0.0001(6) 0.0126(7) 0.0000(7)
C5 0.0362(10) 0.0351(8) 0.0384(9) 0.0051(7) 0.0191(8) 0.0041(7)
C6 0.0337(10) 0.0327(8) 0.0334(8) 0.0033(6) 0.0161(7) 0.0025(7)
C7 0.0318(9) 0.0274(7) 0.0327(8) -0.0017(6) 0.0143(7) -0.0001(7)
C8 0.0385(10) 0.0328(8) 0.0351(9) 0.0021(6) 0.0204(8) 0.0005(7)
C9 0.0476(12) 0.0496(10) 0.0554(12) 0.0104(9) 0.0337(10) 0.0070(9)
C10 0.0578(14) 0.0592(12) 0.0595(13) 0.0052(10) 0.0415(11) -0.0014(10)
C11 0.0527(13) 0.0688(13) 0.0601(13) 0.0191(10) 0.0396(11) 0.0125(11)
C12 0.0539(14) 0.0548(11) 0.0594(12) 0.0245(9) 0.0345(11) 0.0122(10)
C13 0.0305(10) 0.0395(9) 0.0381(9) 0.0045(7) 0.0150(8) 0.0043(7)
C14 0.0402(11) 0.0343(8) 0.0380(9) 0.0044(7) 0.0185(8) -0.0011(7)
C15 0.0565(14) 0.0534(11) 0.0496(12) 0.0197(9) 0.0240(11) 0.0039(10)
C16 0.0674(15) 0.0628(12) 0.0533(12) 0.0132(10) 0.0385(12) -0.0065(11)
C17 0.0332(10) 0.0323(8) 0.0371(9) 0.0061(6) 0.0145(8) 0.0023(7)
C18 0.0434(12) 0.0710(13) 0.0406(11) 0.0078(9) 0.0094(9) -0.0060(10)
C19 0.0588(14) 0.0336(9) 0.0772(15) 0.0085(9) 0.0351(12) 0.0071(9)

loop_
_atom_type_symbol
_atom_type_description
_atom_type_scat_dispersion_real
_atom_type_scat_dispersion_imag
_atom_type_scat_source
C C 0.0033 0.0016 'International Tables Vol C Tables 4.2.6.8 and 6.1.1.4'
H H 0.0000 0.0000 'International Tables Vol C Tables 4.2.6.8 and 6.1.1.4'
N N 0.0061 0.0033 'International Tables Vol C Tables 4.2.6.8 and 6.1.1.4'
O O 0.0106 0.0060 'International Tables Vol C Tables 4.2.6.8 and 6.1.1.4'

loop_
_geom_angle_atom_site_label_1
_geom_angle_atom_site_label_2
_geom_angle_atom_site_label_3
_geom_angle
C2 O1 C1 119.19(16)
C13 O2 H2 109.5
C7 N1 C8 107.64(13)
O1 C1 H1A 109.5
O1 C1 H1B 109.5
H1A C1 H1B 109.5
O1 C1 H1C 109.5
H1A C1 H1C 109.5
H1B C1 H1C 109.5
O1 C2 C3 125.54(17)
O1 C2 C11 115.45(17)
C3 C2 C11 118.97(16)
C2 C3 C4 122.23(15)
C2 C3 H3 118.9
C4 C3 H3 118.9
C13 C4 C3 117.87(15)
C13 C4 C5 124.82(15)
C3 C4 C5 117.31(14)
C6 C5 C4 129.75(16)
C6 C5 H5 115.1
C4 C5 H5 115.1
C5 C6 C7 124.96(15)
C5 C6 H6 117.5
C7 C6 H6 117.5
N1 C7 C6 119.83(15)
N1 C7 C17 113.53(14)
C6 C7 C17 126.58(15)
C9 C8 C14 120.95(16)
C9 C8 N1 128.05(16)
C14 C8 N1 111.00(15)
C8 C9 C10 118.19(18)
C8 C9 H9 120.9
C10 C9 H9 120.9
C16 C10 C9 121.03(19)
C16 C10 H10 119.5
C9 C10 H10 119.5
C12 C11 C2 119.92(17)
C12 C11 H11 120.0
C2 C11 H11 120.0
C11 C12 C13 121.96(17)
C11 C12 H12 119.0
C13 C12 H12 119.0
O2 C13 C12 121.82(15)
O2 C13 C4 119.14(15)
C12 C13 C4 119.02(16)
C15 C14 C8 120.10(17)
C15 C14 C17 131.49(17)
C8 C14 C17 108.41(14)
C16 C15 C14 118.94(19)
C16 C15 H15 120.5
C14 C15 H15 120.5
C10 C16 C15 120.80(18)
C10 C16 H16 119.6
C15 C16 H16 119.6
C14 C17 C7 99.41(13)
C14 C17 C18 110.90(15)
C7 C17 C18 110.87(14)
C14 C17 C19 109.81(14)
C7 C17 C19 113.38(15)
C18 C17 C19 111.84(16)
C17 C18 H18A 109.5
C17 C18 H18B 109.5
H18A C18 H18B 109.5
C17 C18 H18C 109.5
H18A C18 H18C 109.5
H18B C18 H18C 109.5
C17 C19 H19A 109.5
C17 C19 H19B 109.5
H19A C19 H19B 109.5
C17 C19 H19C 109.5
H19A C19 H19C 109.5
H19B C19 H19C 109.5

loop_
_geom_bond_atom_site_label_1
_geom_bond_atom_site_label_2
_geom_bond_distance
O1 C2 1.375(2)
O1 C1 1.400(3)
O2 C13 1.358(2)
O2 H2 0.8200
N1 C7 1.305(2)
N1 C8 1.425(2)
C1 H1A 0.9600
C1 H1B 0.9600
C1 H1C 0.9600
C2 C3 1.374(2)
C2 C11 1.387(3)
C3 C4 1.410(2)
C3 H3 0.9300
C4 C13 1.407(2)
C4 C5 1.458(2)
C5 C6 1.340(2)
C5 H5 0.9300
C6 C7 1.451(2)
C6 H6 0.9300
C7 C17 1.535(2)
C8 C9 1.387(2)
C8 C14 1.390(2)
C9 C10 1.388(3)
C9 H9 0.9300
C10 C16 1.375(3)
C10 H10 0.9300
C11 C12 1.376(3)
C11 H11 0.9300
C12 C13 1.386(3)
C12 H12 0.9300
C14 C15 1.387(2)
C14 C17 1.506(2)
C15 C16 1.382(3)
C15 H15 0.9300
C16 H16 0.9300
C17 C18 1.536(3)
C17 C19 1.542(2)
C18 H18A 0.9600
C18 H18B 0.9600
C18 H18C 0.9600
C19 H19A 0.9600
C19 H19B 0.9600
C19 H19C 0.9600
